data_1515894
loop_
_publ_author_name
'Saha, Sounik'
'Majumdar, Ritankar'
'Dighe, Rajan R.'
'Chakravarty, Akhil R.'

_publ_section_title
;
 Enhanced photodynamic effect of cobalt(III) dipyridophenazine complex on
 thyrotropin receptor expressing HEK293 cells.
;
_journal_issue 11
_journal_name_full 'Metallomics : integrated biometal science'
_journal_page_first 754
_journal_page_last 765
_journal_paper_doi 10.1039/c0mt00028k
_journal_volume 2
_journal_year 2010
_chemical_formula_moiety 'C45 H59 Co N3 O5.50'
_chemical_formula_sum 'C45 H59 Co N3 O5.5'
_chemical_formula_weight 788.88
_chemical_name_systematic
;
?
;
_space_group_IT_number 14
_symmetry_cell_setting monoclinic
_symmetry_space_group_name_Hall '-P 2ybc'
_symmetry_space_group_name_H-M 'P 1 21/c 1'
_atom_sites_solution_hydrogens geom
_atom_sites_solution_primary direct
_atom_sites_solution_secondary difmap
_audit_creation_method SHELXL-97
_cell_angle_alpha 90.00
_cell_angle_beta 105.504(10)
_cell_angle_gamma 90.00
_cell_formula_units_Z 4
_cell_length_a 13.205(4)
_cell_length_b 16.068(4)
_cell_length_c 21.477(6)
_cell_measurement_temperature 293(2)
_cell_volume 4391(2)
_computing_cell_refinement 'Bruker Smart'
_computing_data_collection 'Bruker Smart'
_computing_data_reduction 'Bruker Saint'
_computing_molecular_graphics 'Ortep-3 for Windows (Farrugia, 1997)'
_computing_publication_material 'WinGX publication routines (Farrugia, 1999)'
_computing_structure_refinement 'SHELXL-97 (Sheldrick, 1997)'
_computing_structure_solution 'SHELXL-97 (Sheldrick, 1997)'
_diffrn_ambient_temperature 293(2)
_diffrn_detector_area_resol_mean 0.3
_diffrn_measured_fraction_theta_full 0.994
_diffrn_measured_fraction_theta_max 0.994
_diffrn_measurement_device_type 'Bruker Smart CCD Area Detector'
_diffrn_measurement_method 'omega scans'
_diffrn_radiation_monochromator graphite
_diffrn_radiation_source 'fine-focus sealed tube'
_diffrn_radiation_type MoK\a
_diffrn_radiation_wavelength 0.71073
_diffrn_reflns_av_R_equivalents 0.2353
_diffrn_reflns_av_sigmaI/netI 0.2559
_diffrn_reflns_limit_h_max 15
_diffrn_reflns_limit_h_min -15
_diffrn_reflns_limit_k_max 19
_diffrn_reflns_limit_k_min -13
_diffrn_reflns_limit_l_max 25
_diffrn_reflns_limit_l_min -25
_diffrn_reflns_number 31325
_diffrn_reflns_theta_full 25.29
_diffrn_reflns_theta_max 25.29
_diffrn_reflns_theta_min 1.97
_exptl_absorpt_coefficient_mu 0.437
_exptl_absorpt_correction_T_max 0.920
_exptl_absorpt_correction_T_min 0.896
_exptl_absorpt_correction_type empirical
_exptl_absorpt_process_details SADABS(Sheldrick,1997)
_exptl_crystal_colour Brown
_exptl_crystal_density_diffrn 1.193
_exptl_crystal_density_method 'not measured'
_exptl_crystal_description Block
_exptl_crystal_F_000 1684
_exptl_crystal_size_max 0.25
_exptl_crystal_size_mid 0.21
_exptl_crystal_size_min 0.19
_refine_diff_density_max 1.038
_refine_diff_density_min -0.668
_refine_diff_density_rms 0.105
_refine_ls_extinction_method none
_refine_ls_goodness_of_fit_ref 0.954
_refine_ls_hydrogen_treatment constr
_refine_ls_matrix_type full
_refine_ls_number_parameters 460
_refine_ls_number_reflns 7922
_refine_ls_number_restraints 2
_refine_ls_restrained_S_all 0.954
_refine_ls_R_factor_all 0.2535
_refine_ls_R_factor_gt 0.1025
_refine_ls_shift/su_max 0.010
_refine_ls_shift/su_mean 0.000
_refine_ls_structure_factor_coef Fsqd
_refine_ls_weighting_details 'calc w=1/[\s^2^(Fo^2^)+(0.1599P)^2^+0.0000P] where P=(Fo^2^+2Fc^2^)/3'
_refine_ls_weighting_scheme calc
_refine_ls_wR_factor_gt 0.2441
_refine_ls_wR_factor_ref 0.3310
_reflns_number_gt 2954
_reflns_number_total 7922
_reflns_threshold_expression >2sigma(I)
_cod_data_source_file c0mt00028k.txt
_cod_data_source_block mmarc1
_cod_depositor_comments
;
The following automatic conversions were performed:

'_symmetry_cell_setting' value 'Monoclinic' changed to 'monoclinic'
according to
/usr/data/users/saulius/automatic-downloads/retrospective/RSC/lib/dictionaries/cif_core.dic
dictionary named 'cif_core.dic' version 2.4.2 from 2011-04-26.

Automatic conversion script
Id: cif_fix_values 2281 2013-09-26 08:29:07Z andrius 
;
_cod_original_sg_symbol_H-M 'P 21/c'
_cod_original_formula_sum 'C45 H59 Co N3 O5.50'
_cod_database_code 1515894

loop_
_symmetry_equiv_pos_as_xyz
'x, y, z'
'-x, y+1/2, -z+1/2'
'-x, -y, -z'
'x, -y-1/2, z-1/2'

loop_
_atom_site_label
_atom_site_type_symbol
_atom_site_fract_x
_atom_site_fract_y
_atom_site_fract_z
_atom_site_U_iso_or_equiv
_atom_site_adp_type
_atom_site_occupancy
_atom_site_symmetry_multiplicity
_atom_site_calc_flag
_atom_site_refinement_flags
Co1 Co 0.81524(9) 0.24630(7) 0.27843(6) 0.0323(4) Uani 1 1 d .
O1 O 0.7292(4) 0.1519(3) 0.2795(3) 0.0364(14) Uani 1 1 d .
O2 O 0.9055(4) 0.3403(3) 0.2769(3) 0.0384(15) Uani 1 1 d .
O3 O 0.8188(5) 0.2182(3) 0.1933(3) 0.0391(15) Uani 1 1 d .
O4 O 0.7124(6) 0.1919(5) 0.0948(4) 0.070(2) Uani 1 1 d .
O5 O 0.558(2) 0.0382(19) 0.0642(15) 0.224(14) Uiso 0.50 1 d PD
N1 N 0.8317(5) 0.2638(4) 0.3721(3) 0.0341(17) Uani 1 1 d .
N2 N 0.9374(5) 0.1754(4) 0.3105(4) 0.0353(18) Uani 1 1 d .
N3 N 0.6822(5) 0.3032(4) 0.2348(3) 0.0350(18) Uani 1 1 d .
C1 C 0.7859(7) 0.3165(5) 0.4041(5) 0.042(2) Uani 1 1 d .
H1 H 0.7404 0.3567 0.3809 0.051 Uiso 1 1 calc R
C2 C 0.8035(8) 0.3135(6) 0.4707(5) 0.058(3) Uani 1 1 d .
H2 H 0.7693 0.3517 0.4905 0.069 Uiso 1 1 calc R
C3 C 0.8687(8) 0.2569(7) 0.5079(5) 0.059(3) Uani 1 1 d .
H3 H 0.8785 0.2545 0.5524 0.071 Uiso 1 1 calc R
C4 C 0.9214(8) 0.2014(6) 0.4754(5) 0.050(3) Uani 1 1 d .
C5 C 0.9982(8) 0.1427(6) 0.5078(5) 0.055(3) Uani 1 1 d .
H5 H 1.0109 0.1359 0.5522 0.066 Uiso 1 1 calc R
C6 C 1.0531(8) 0.0968(6) 0.4756(5) 0.054(3) Uani 1 1 d .
H6 H 1.1024 0.0587 0.4980 0.065 Uiso 1 1 calc R
C7 C 1.0370(6) 0.1058(5) 0.4077(5) 0.038(2) Uani 1 1 d .
C8 C 1.0915(8) 0.0621(6) 0.3701(6) 0.055(3) Uani 1 1 d .
H8 H 1.1411 0.0222 0.3892 0.066 Uiso 1 1 calc R
C9 C 1.0719(7) 0.0781(6) 0.3065(6) 0.055(3) Uani 1 1 d .
H9 H 1.1101 0.0511 0.2819 0.066 Uiso 1 1 calc R
C10 C 0.9930(7) 0.1362(5) 0.2774(5) 0.045(2) Uani 1 1 d .
H10 H 0.9801 0.1469 0.2334 0.054 Uiso 1 1 calc R
C11 C 0.9595(6) 0.1614(5) 0.3753(4) 0.032(2) Uani 1 1 d .
C12 C 0.9010(7) 0.2094(5) 0.4080(4) 0.036(2) Uani 1 1 d .
C13 C 0.6532(7) 0.1573(5) 0.3094(4) 0.041(2) Uani 1 1 d .
C14 C 0.6260(7) 0.0849(5) 0.3410(5) 0.040(2) Uani 1 1 d .
C15 C 0.5534(7) 0.0931(6) 0.3774(5) 0.049(3) Uani 1 1 d .
H15 H 0.5388 0.0470 0.3997 0.058 Uiso 1 1 calc R
C16 C 0.5024(7) 0.1677(6) 0.3817(5) 0.050(3) Uani 1 1 d .
C17 C 0.5230(7) 0.2344(5) 0.3475(5) 0.045(3) Uani 1 1 d .
H17 H 0.4881 0.2843 0.3492 0.054 Uiso 1 1 calc R
C18 C 0.5938(7) 0.2303(5) 0.3105(5) 0.040(2) Uani 1 1 d .
C19 C 0.6730(7) -0.0013(5) 0.3331(5) 0.049(3) Uani 1 1 d .
C20 C 0.6334(9) -0.0687(6) 0.3711(6) 0.070(3) Uani 1 1 d .
H20A H 0.6340 -0.0477 0.4130 0.105 Uiso 1 1 calc R
H20B H 0.6783 -0.1166 0.3757 0.105 Uiso 1 1 calc R
H20C H 0.5630 -0.0841 0.3483 0.105 Uiso 1 1 calc R
C21 C 0.6400(9) -0.0248(6) 0.2620(6) 0.070(3) Uani 1 1 d .
H21A H 0.5648 -0.0230 0.2465 0.104 Uiso 1 1 calc R
H21B H 0.6643 -0.0800 0.2567 0.104 Uiso 1 1 calc R
H21C H 0.6702 0.0138 0.2378 0.104 Uiso 1 1 calc R
C22 C 0.7943(8) 0.0003(6) 0.3548(6) 0.076(4) Uani 1 1 d .
H22A H 0.8200 0.0360 0.3266 0.114 Uiso 1 1 calc R
H22B H 0.8208 -0.0550 0.3529 0.114 Uiso 1 1 calc R
H22C H 0.8174 0.0209 0.3982 0.114 Uiso 1 1 calc R
C23 C 0.4288(15) 0.1767(11) 0.4244(10) 0.139(3) Uani 1 1 d .
C24 C 0.4968(13) 0.1754(10) 0.4984(9) 0.139(3) Uani 1 1 d .
H24A H 0.5205 0.2308 0.5116 0.208 Uiso 1 1 calc R
H24B H 0.5564 0.1395 0.5029 0.208 Uiso 1 1 calc R
H24C H 0.4542 0.1553 0.5251 0.208 Uiso 1 1 calc R
C25 C 0.3532(13) 0.2389(9) 0.4081(10) 0.139(3) Uani 1 1 d .
H25A H 0.3742 0.2854 0.4367 0.208 Uiso 1 1 calc R
H25B H 0.2871 0.2178 0.4120 0.208 Uiso 1 1 calc R
H25C H 0.3460 0.2564 0.3644 0.208 Uiso 1 1 calc R
C26 C 0.3672(13) 0.0932(10) 0.4267(9) 0.139(3) Uani 1 1 d .
H26A H 0.3179 0.1015 0.4519 0.208 Uiso 1 1 calc R
H26B H 0.4159 0.0502 0.4460 0.208 Uiso 1 1 calc R
H26C H 0.3301 0.0771 0.3836 0.208 Uiso 1 1 calc R
C27 C 0.6039(7) 0.3075(5) 0.2710(4) 0.039(2) Uani 1 1 d .
H27A H 0.5361 0.3182 0.2408 0.047 Uiso 1 1 calc R
H27B H 0.6203 0.3547 0.3001 0.047 Uiso 1 1 calc R
C28 C 0.7055(7) 0.3882(5) 0.2135(4) 0.041(2) Uani 1 1 d .
H28A H 0.7419 0.3824 0.1800 0.049 Uiso 1 1 calc R
H28B H 0.6396 0.4166 0.1947 0.049 Uiso 1 1 calc R
C29 C 0.7706(7) 0.4408(5) 0.2665(4) 0.039(2) Uani 1 1 d .
C30 C 0.8742(7) 0.4132(5) 0.2951(4) 0.035(2) Uani 1 1 d .
C31 C 0.9420(7) 0.4656(5) 0.3406(5) 0.040(2) Uani 1 1 d .
C32 C 0.9017(7) 0.5429(5) 0.3561(5) 0.044(2) Uani 1 1 d .
H32 H 0.9460 0.5782 0.3856 0.052 Uiso 1 1 calc R
C33 C 0.7980(8) 0.5674(5) 0.3284(5) 0.048(3) Uani 1 1 d .
C34 C 0.7335(7) 0.5148(5) 0.2835(4) 0.039(2) Uani 1 1 d .
H34 H 0.6641 0.5300 0.2645 0.047 Uiso 1 1 calc R
C35 C 1.0608(8) 0.4437(5) 0.3692(5) 0.049(3) Uani 1 1 d .
C36 C 1.1143(8) 0.4377(8) 0.3175(6) 0.082(4) Uani 1 1 d .
H36A H 1.1127 0.4908 0.2969 0.123 Uiso 1 1 calc R
H36B H 1.0793 0.3972 0.2862 0.123 Uiso 1 1 calc R
H36C H 1.1860 0.4210 0.3356 0.123 Uiso 1 1 calc R
C37 C 1.1178(9) 0.5115(7) 0.4173(7) 0.084(4) Uani 1 1 d .
H37A H 1.1900 0.4959 0.4351 0.126 Uiso 1 1 calc R
H37B H 1.0842 0.5170 0.4516 0.126 Uiso 1 1 calc R
H37C H 1.1147 0.5637 0.3951 0.126 Uiso 1 1 calc R
C38 C 1.0700(7) 0.3627(6) 0.4085(6) 0.067(3) Uani 1 1 d .
H38A H 1.0380 0.3180 0.3805 0.101 Uiso 1 1 calc R
H38B H 1.0348 0.3694 0.4420 0.101 Uiso 1 1 calc R
H38C H 1.1427 0.3503 0.4276 0.101 Uiso 1 1 calc R
C39 C 0.7607(15) 0.6504(11) 0.3470(11) 0.139(3) Uani 1 1 d .
C40 C 0.8005(13) 0.6654(10) 0.4180(9) 0.139(3) Uani 1 1 d .
H40A H 0.8747 0.6547 0.4316 0.208 Uiso 1 1 calc R
H40B H 0.7650 0.6290 0.4406 0.208 Uiso 1 1 calc R
H40C H 0.7874 0.7222 0.4273 0.208 Uiso 1 1 calc R
C41 C 0.8121(14) 0.7181(10) 0.3218(9) 0.139(3) Uani 1 1 d .
H41A H 0.7847 0.7210 0.2757 0.208 Uiso 1 1 calc R
H41B H 0.8864 0.7080 0.3325 0.208 Uiso 1 1 calc R
H41C H 0.7989 0.7697 0.3407 0.208 Uiso 1 1 calc R
C42 C 0.6451(13) 0.6610(9) 0.3241(9) 0.139(3) Uani 1 1 d .
H42A H 0.6239 0.7062 0.3471 0.208 Uiso 1 1 calc R
H42B H 0.6111 0.6107 0.3319 0.208 Uiso 1 1 calc R
H42C H 0.6254 0.6730 0.2787 0.208 Uiso 1 1 calc R
C43 C 0.6395(7) 0.2517(6) 0.1743(4) 0.043(2) Uani 1 1 d .
H43A H 0.5977 0.2062 0.1838 0.052 Uiso 1 1 calc R
H43B H 0.5941 0.2861 0.1412 0.052 Uiso 1 1 calc R
C44 C 0.7263(8) 0.2176(6) 0.1497(5) 0.045(2) Uani 1 1 d .
C45 C 0.418(3) -0.0568(19) 0.0623(16) 0.133(12) Uiso 0.50 1 d PD
C46 C 0.483(2) -0.0076(15) 0.0210(11) 0.077(7) Uiso 0.50 1 d PD
OW1 O 0.9521(8) 0.3499(6) 0.1558(5) 0.127(4) Uani 1 1 d .

loop_
_atom_site_aniso_label
_atom_site_aniso_U_11
_atom_site_aniso_U_22
_atom_site_aniso_U_33
_atom_site_aniso_U_23
_atom_site_aniso_U_13
_atom_site_aniso_U_12
Co1 0.0329(7) 0.0312(6) 0.0328(7) 0.0012(6) 0.0088(5) 0.0003(5)
O1 0.029(3) 0.037(3) 0.044(4) 0.001(3) 0.012(3) -0.005(3)
O2 0.035(3) 0.035(3) 0.047(4) 0.000(3) 0.014(3) 0.000(3)
O3 0.047(4) 0.038(3) 0.035(4) -0.003(3) 0.017(4) -0.002(3)
O4 0.073(5) 0.100(6) 0.033(5) -0.022(4) 0.008(4) -0.008(4)
N1 0.038(4) 0.036(4) 0.031(4) 0.004(3) 0.014(4) 0.009(3)
N2 0.039(4) 0.030(4) 0.036(5) -0.010(4) 0.008(4) -0.005(3)
N3 0.033(4) 0.030(4) 0.039(5) 0.002(3) 0.004(4) -0.001(3)
C1 0.041(6) 0.049(5) 0.036(6) 0.000(5) 0.007(5) 0.005(4)
C2 0.067(7) 0.061(6) 0.044(7) -0.007(6) 0.014(6) 0.010(6)
C3 0.064(7) 0.088(8) 0.026(6) 0.000(6) 0.013(5) 0.011(6)
C4 0.057(7) 0.051(6) 0.044(7) 0.013(5) 0.020(6) -0.001(5)
C5 0.060(7) 0.071(7) 0.029(6) 0.015(5) 0.005(6) 0.010(6)
C6 0.068(7) 0.052(6) 0.038(7) 0.014(5) 0.005(6) 0.006(5)
C7 0.028(5) 0.031(4) 0.050(7) -0.002(4) 0.004(5) -0.002(4)
C8 0.043(6) 0.043(5) 0.071(9) 0.001(6) 0.004(6) 0.022(4)
C9 0.040(6) 0.056(6) 0.064(8) -0.017(6) 0.005(6) 0.014(5)
C10 0.045(6) 0.047(5) 0.045(7) -0.010(5) 0.016(5) 0.004(5)
C11 0.029(5) 0.030(4) 0.035(6) -0.003(4) 0.003(4) -0.007(4)
C12 0.048(6) 0.033(4) 0.025(6) -0.003(4) 0.002(5) 0.000(4)
C13 0.042(6) 0.049(5) 0.031(6) 0.005(5) 0.010(5) -0.006(4)
C14 0.037(5) 0.036(5) 0.045(6) 0.006(4) 0.009(5) 0.000(4)
C15 0.042(6) 0.053(6) 0.048(7) 0.002(5) 0.008(5) -0.012(5)
C16 0.044(6) 0.068(7) 0.043(7) 0.000(5) 0.021(5) -0.006(5)
C17 0.031(5) 0.047(5) 0.060(7) -0.012(5) 0.017(5) 0.000(4)
C18 0.028(5) 0.042(5) 0.051(7) 0.002(4) 0.011(5) 0.003(4)
C19 0.041(6) 0.040(5) 0.063(8) -0.001(5) 0.011(6) -0.013(4)
C20 0.078(8) 0.041(5) 0.103(10) 0.006(6) 0.045(8) -0.005(5)
C21 0.071(8) 0.048(6) 0.094(10) -0.016(6) 0.029(8) -0.009(5)
C22 0.067(8) 0.045(6) 0.113(11) 0.027(7) 0.017(8) 0.003(5)
C23 0.147(6) 0.122(5) 0.174(7) -0.002(5) 0.090(6) 0.033(4)
C24 0.147(6) 0.122(5) 0.174(7) -0.002(5) 0.090(6) 0.033(4)
C25 0.147(6) 0.122(5) 0.174(7) -0.002(5) 0.090(6) 0.033(4)
C26 0.147(6) 0.122(5) 0.174(7) -0.002(5) 0.090(6) 0.033(4)
C27 0.033(5) 0.046(5) 0.040(6) -0.004(5) 0.014(5) -0.002(4)
C28 0.039(6) 0.035(4) 0.043(6) 0.007(4) -0.001(5) -0.002(4)
C29 0.039(5) 0.042(5) 0.036(6) 0.008(4) 0.011(5) 0.001(4)
C30 0.032(5) 0.033(4) 0.038(6) 0.012(4) 0.006(5) 0.000(4)
C31 0.033(5) 0.039(5) 0.048(6) 0.008(5) 0.010(5) -0.002(4)
C32 0.041(6) 0.039(5) 0.044(6) 0.001(5) -0.001(5) -0.001(4)
C33 0.058(7) 0.042(5) 0.050(7) 0.009(5) 0.024(6) 0.005(5)
C34 0.030(5) 0.041(5) 0.040(6) 0.009(5) -0.002(5) 0.001(4)
C35 0.049(6) 0.042(5) 0.054(7) 0.000(5) 0.008(6) -0.010(4)
C36 0.044(7) 0.109(10) 0.097(11) 0.016(8) 0.026(7) -0.003(6)
C37 0.057(8) 0.069(7) 0.105(11) -0.015(7) -0.015(7) 0.003(6)
C38 0.030(6) 0.056(6) 0.098(10) 0.016(6) -0.012(6) -0.005(5)
C39 0.147(6) 0.122(5) 0.174(7) -0.002(5) 0.090(6) 0.033(4)
C40 0.147(6) 0.122(5) 0.174(7) -0.002(5) 0.090(6) 0.033(4)
C41 0.147(6) 0.122(5) 0.174(7) -0.002(5) 0.090(6) 0.033(4)
C42 0.147(6) 0.122(5) 0.174(7) -0.002(5) 0.090(6) 0.033(4)
C43 0.038(5) 0.049(5) 0.035(6) 0.001(5) -0.004(4) 0.000(5)
C44 0.039(6) 0.044(5) 0.045(7) -0.002(5) -0.002(6) 0.003(4)
OW1 0.143(9) 0.160(9) 0.094(8) -0.009(7) 0.061(7) -0.053(8)

loop_
_atom_type_symbol
_atom_type_description
_atom_type_scat_dispersion_real
_atom_type_scat_dispersion_imag
_atom_type_scat_source
C C 0.0033 0.0016 'International Tables Vol C Tables 4.2.6.8 and 6.1.1.4'
H H 0.0000 0.0000 'International Tables Vol C Tables 4.2.6.8 and 6.1.1.4'
N N 0.0061 0.0033 'International Tables Vol C Tables 4.2.6.8 and 6.1.1.4'
O O 0.0106 0.0060 'International Tables Vol C Tables 4.2.6.8 and 6.1.1.4'
Co Co 0.3494 0.9721 'International Tables Vol C Tables 4.2.6.8 and 6.1.1.4'

loop_
_geom_angle_atom_site_label_1
_geom_angle_atom_site_label_2
_geom_angle_atom_site_label_3
_geom_angle
_geom_angle_site_symmetry_1
_geom_angle_site_symmetry_3
O3 Co1 O1 89.5(2) . .
O3 Co1 O2 89.7(2) . .
O1 Co1 O2 178.5(2) . .
O3 Co1 N2 88.3(3) . .
O1 Co1 N2 88.3(3) . .
O2 Co1 N2 90.4(3) . .
O3 Co1 N3 84.3(3) . .
O1 Co1 N3 85.2(2) . .
O2 Co1 N3 96.0(2) . .
N2 Co1 N3 170.2(3) . .
O3 Co1 N1 170.7(3) . .
O1 Co1 N1 90.3(3) . .
O2 Co1 N1 90.3(3) . .
N2 Co1 N1 82.4(3) . .
N3 Co1 N1 104.9(3) . .
C13 O1 Co1 119.0(5) . .
C30 O2 Co1 116.1(5) . .
C44 O3 Co1 115.3(6) . .
C46 O5 C46 38.1(17) . 3_655
C1 N1 C12 116.6(7) . .
C1 N1 Co1 132.2(6) . .
C12 N1 Co1 111.2(5) . .
C10 N2 C11 118.4(8) . .
C10 N2 Co1 128.4(7) . .
C11 N2 Co1 112.9(5) . .
C27 N3 C28 110.7(6) . .
C27 N3 C43 109.3(6) . .
C28 N3 C43 107.2(7) . .
C27 N3 Co1 115.9(5) . .
C28 N3 Co1 109.7(5) . .
C43 N3 Co1 103.5(5) . .
N1 C1 C2 122.4(9) . .
N1 C1 H1 118.8 . .
C2 C1 H1 118.8 . .
C3 C2 C1 122.4(9) . .
C3 C2 H2 118.8 . .
C1 C2 H2 118.8 . .
C2 C3 C4 116.6(9) . .
C2 C3 H3 121.7 . .
C4 C3 H3 121.7 . .
C12 C4 C5 118.6(9) . .
C12 C4 C3 117.6(9) . .
C5 C4 C3 123.6(10) . .
C6 C5 C4 121.5(9) . .
C6 C5 H5 119.2 . .
C4 C5 H5 119.2 . .
C5 C6 C7 121.1(9) . .
C5 C6 H6 119.5 . .
C7 C6 H6 119.5 . .
C11 C7 C8 116.9(9) . .
C11 C7 C6 117.7(8) . .
C8 C7 C6 125.3(9) . .
C9 C8 C7 120.0(9) . .
C9 C8 H8 120.0 . .
C7 C8 H8 120.0 . .
C8 C9 C10 119.6(9) . .
C8 C9 H9 120.2 . .
C10 C9 H9 120.2 . .
N2 C10 C9 122.0(9) . .
N2 C10 H10 119.0 . .
C9 C10 H10 119.0 . .
N2 C11 C7 122.9(8) . .
N2 C11 C12 115.0(8) . .
C7 C11 C12 122.1(8) . .
N1 C12 C11 116.8(8) . .
N1 C12 C4 124.2(8) . .
C11 C12 C4 118.9(8) . .
O1 C13 C18 123.7(7) . .
O1 C13 C14 119.3(8) . .
C18 C13 C14 117.0(8) . .
C15 C14 C13 118.9(8) . .
C15 C14 C19 120.1(7) . .
C13 C14 C19 121.0(8) . .
C16 C15 C14 122.4(8) . .
C16 C15 H15 118.8 . .
C14 C15 H15 118.8 . .
C17 C16 C15 118.1(8) . .
C17 C16 C23 120.3(10) . .
C15 C16 C23 121.6(10) . .
C16 C17 C18 122.3(8) . .
C16 C17 H17 118.9 . .
C18 C17 H17 118.9 . .
C17 C18 C13 120.8(8) . .
C17 C18 C27 117.0(7) . .
C13 C18 C27 122.2(8) . .
C21 C19 C20 108.2(8) . .
C21 C19 C22 107.6(9) . .
C20 C19 C22 109.0(9) . .
C21 C19 C14 108.5(8) . .
C20 C19 C14 111.8(8) . .
C22 C19 C14 111.5(7) . .
C19 C20 H20A 109.5 . .
C19 C20 H20B 109.5 . .
H20A C20 H20B 109.5 . .
C19 C20 H20C 109.5 . .
H20A C20 H20C 109.5 . .
H20B C20 H20C 109.5 . .
C19 C21 H21A 109.5 . .
C19 C21 H21B 109.5 . .
H21A C21 H21B 109.5 . .
C19 C21 H21C 109.5 . .
H21A C21 H21C 109.5 . .
H21B C21 H21C 109.5 . .
C19 C22 H22A 109.5 . .
C19 C22 H22B 109.5 . .
H22A C22 H22B 109.5 . .
C19 C22 H22C 109.5 . .
H22A C22 H22C 109.5 . .
H22B C22 H22C 109.5 . .
C25 C23 C16 116.8(16) . .
C25 C23 C26 106.1(15) . .
C16 C23 C26 111.0(12) . .
C25 C23 C24 115.6(16) . .
C16 C23 C24 108.7(13) . .
C26 C23 C24 96.6(14) . .
C23 C24 H24A 109.5 . .
C23 C24 H24B 109.5 . .
H24A C24 H24B 109.5 . .
C23 C24 H24C 109.5 . .
H24A C24 H24C 109.5 . .
H24B C24 H24C 109.5 . .
C23 C25 H25A 109.5 . .
C23 C25 H25B 109.5 . .
H25A C25 H25B 109.5 . .
C23 C25 H25C 109.5 . .
H25A C25 H25C 109.5 . .
H25B C25 H25C 109.5 . .
C23 C26 H26A 109.5 . .
C23 C26 H26B 109.5 . .
H26A C26 H26B 109.5 . .
C23 C26 H26C 109.5 . .
H26A C26 H26C 109.5 . .
H26B C26 H26C 109.5 . .
N3 C27 C18 116.0(7) . .
N3 C27 H27A 108.3 . .
C18 C27 H27A 108.3 . .
N3 C27 H27B 108.3 . .
C18 C27 H27B 108.3 . .
H27A C27 H27B 107.4 . .
C29 C28 N3 114.0(7) . .
C29 C28 H28A 108.8 . .
N3 C28 H28A 108.8 . .
C29 C28 H28B 108.8 . .
N3 C28 H28B 108.8 . .
H28A C28 H28B 107.7 . .
C34 C29 C30 122.0(8) . .
C34 C29 C28 121.2(8) . .
C30 C29 C28 116.6(7) . .
O2 C30 C29 119.2(8) . .
O2 C30 C31 122.5(7) . .
C29 C30 C31 118.3(7) . .
C30 C31 C32 118.3(8) . .
C30 C31 C35 121.4(7) . .
C32 C31 C35 120.1(8) . .
C33 C32 C31 122.0(9) . .
C33 C32 H32 119.0 . .
C31 C32 H32 119.0 . .
C34 C33 C32 118.3(8) . .
C34 C33 C39 122.5(12) . .
C32 C33 C39 119.2(12) . .
C29 C34 C33 121.0(8) . .
C29 C34 H34 119.5 . .
C33 C34 H34 119.5 . .
C36 C35 C38 112.1(9) . .
C36 C35 C37 107.7(9) . .
C38 C35 C37 106.0(9) . .
C36 C35 C31 110.6(9) . .
C38 C35 C31 109.2(7) . .
C37 C35 C31 111.1(8) . .
C35 C36 H36A 109.5 . .
C35 C36 H36B 109.5 . .
H36A C36 H36B 109.5 . .
C35 C36 H36C 109.5 . .
H36A C36 H36C 109.5 . .
H36B C36 H36C 109.5 . .
C35 C37 H37A 109.5 . .
C35 C37 H37B 109.5 . .
H37A C37 H37B 109.5 . .
C35 C37 H37C 109.5 . .
H37A C37 H37C 109.5 . .
H37B C37 H37C 109.5 . .
C35 C38 H38A 109.5 . .
C35 C38 H38B 109.5 . .
H38A C38 H38B 109.5 . .
C35 C38 H38C 109.5 . .
H38A C38 H38C 109.5 . .
H38B C38 H38C 109.5 . .
C41 C39 C42 109.3(16) . .
C41 C39 C40 100.7(17) . .
C42 C39 C40 111.6(14) . .
C41 C39 C33 110.1(13) . .
C42 C39 C33 113.2(16) . .
C40 C39 C33 111.2(15) . .
C39 C40 H40A 109.5 . .
C39 C40 H40B 109.5 . .
H40A C40 H40B 109.5 . .
C39 C40 H40C 109.5 . .
H40A C40 H40C 109.5 . .
H40B C40 H40C 109.5 . .
C39 C41 H41A 109.5 . .
C39 C41 H41B 109.5 . .
H41A C41 H41B 109.5 . .
C39 C41 H41C 109.5 . .
H41A C41 H41C 109.5 . .
H41B C41 H41C 109.5 . .
C39 C42 H42A 109.5 . .
C39 C42 H42B 109.5 . .
H42A C42 H42B 109.5 . .
C39 C42 H42C 109.5 . .
H42A C42 H42C 109.5 . .
H42B C42 H42C 109.5 . .
C44 C43 N3 111.1(7) . .
C44 C43 H43A 109.4 . .
N3 C43 H43A 109.4 . .
C44 C43 H43B 109.4 . .
N3 C43 H43B 109.4 . .
H43A C43 H43B 108.0 . .
O4 C44 O3 124.1(9) . .
O4 C44 C43 122.5(9) . .
O3 C44 C43 113.4(9) . .
C46 C46 O5 94(3) 3_655 .
C46 C46 C45 158(4) 3_655 .
O5 C46 C45 107(2) . .
C46 C46 O5 48.2(19) 3_655 3_655
O5 C46 O5 141.9(17) . 3_655
C45 C46 O5 111(2) . 3_655

loop_
_geom_bond_atom_site_label_1
_geom_bond_atom_site_label_2
_geom_bond_distance
_geom_bond_site_symmetry_2
Co1 O3 1.896(6) .
Co1 O1 1.898(5) .
Co1 O2 1.930(5) .
Co1 N2 1.944(7) .
Co1 N3 1.980(7) .
Co1 N1 1.984(7) .
O1 C13 1.332(9) .
O2 C30 1.335(9) .
O3 C44 1.326(11) .
O4 C44 1.214(11) .
O5 C46 1.370(18) .
O5 C46 1.83(5) 3_655
N1 C1 1.333(10) .
N1 C12 1.349(10) .
N2 C10 1.312(10) .
N2 C11 1.363(11) .
N3 C27 1.452(10) .
N3 C28 1.500(10) .
N3 C43 1.515(11) .
C1 C2 1.387(13) .
C1 H1 0.9300 .
C2 C3 1.356(13) .
C2 H2 0.9300 .
C3 C4 1.425(13) .
C3 H3 0.9300 .
C4 C12 1.406(13) .
C4 C5 1.423(12) .
C5 C6 1.348(13) .
C5 H5 0.9300 .
C6 C7 1.422(13) .
C6 H6 0.9300 .
C7 C11 1.395(11) .
C7 C8 1.406(12) .
C8 C9 1.344(14) .
C8 H8 0.9300 .
C9 C10 1.414(12) .
C9 H9 0.9300 .
C10 H10 0.9300 .
C11 C12 1.405(11) .
C13 C18 1.414(11) .
C13 C14 1.439(11) .
C14 C15 1.397(12) .
C14 C19 1.546(12) .
C15 C16 1.390(13) .
C15 H15 0.9300 .
C16 C17 1.368(12) .
C16 C23 1.511(17) .
C17 C18 1.381(12) .
C17 H17 0.9300 .
C18 C27 1.528(11) .
C19 C21 1.520(15) .
C19 C20 1.529(12) .
C19 C22 1.544(13) .
C20 H20A 0.9600 .
C20 H20B 0.9600 .
C20 H20C 0.9600 .
C21 H21A 0.9600 .
C21 H21B 0.9600 .
C21 H21C 0.9600 .
C22 H22A 0.9600 .
C22 H22B 0.9600 .
C22 H22C 0.9600 .
C23 C25 1.390(19) .
C23 C26 1.58(2) .
C23 C24 1.60(2) .
C24 H24A 0.9600 .
C24 H24B 0.9600 .
C24 H24C 0.9600 .
C25 H25A 0.9600 .
C25 H25B 0.9600 .
C25 H25C 0.9600 .
C26 H26A 0.9600 .
C26 H26B 0.9600 .
C26 H26C 0.9600 .
C27 H27A 0.9700 .
C27 H27B 0.9700 .
C28 C29 1.493(12) .
C28 H28A 0.9700 .
C28 H28B 0.9700 .
C29 C34 1.372(11) .
C29 C30 1.412(11) .
C30 C31 1.414(12) .
C31 C32 1.425(11) .
C31 C35 1.565(13) .
C32 C33 1.396(13) .
C32 H32 0.9300 .
C33 C34 1.390(13) .
C33 C39 1.511(17) .
C34 H34 0.9300 .
C35 C36 1.470(14) .
C35 C38 1.538(12) .
C35 C37 1.551(14) .
C36 H36A 0.9600 .
C36 H36B 0.9600 .
C36 H36C 0.9600 .
C37 H37A 0.9600 .
C37 H37B 0.9600 .
C37 H37C 0.9600 .
C38 H38A 0.9600 .
C38 H38B 0.9600 .
C38 H38C 0.9600 .
C39 C41 1.46(2) .
C39 C42 1.48(2) .
C39 C40 1.49(2) .
C40 H40A 0.9600 .
C40 H40B 0.9600 .
C40 H40C 0.9600 .
C41 H41A 0.9600 .
C41 H41B 0.9600 .
C41 H41C 0.9600 .
C42 H42A 0.9600 .
C42 H42B 0.9600 .
C42 H42C 0.9600 .
C43 C44 1.491(12) .
C43 H43A 0.9700 .
C43 H43B 0.9700 .
C45 C46 1.604(18) .
C46 C46 1.13(4) 3_655
C46 O5 1.83(5) 3_655
